data_4119327
loop_
_publ_author_name
'Gregory C. Welch'
'Ronald C. Bakus'
'Simon J. Teat'
'Guillermo C. Bazan'

_publ_section_title
;
 Impact of Regiochemistry and Isoelectronic Bridgehead Substitution on the
 Molecular Shape and Bulk Organization of Narrow Bandgap Chromophores
;
_journal_name_full 'Journal of the American Chemical Society'
_journal_page_first 2298
_journal_page_last 2305
_journal_paper_doi 10.1021/ja310694t
_journal_volume 135
_journal_year 2013
_chemical_formula_sum 'C35 H39 Br2 Cl3 Ge N6 S4'
_chemical_formula_weight 1010.72
_chemical_name_systematic
; 
 ? 
;
_space_group_IT_number 2
_symmetry_cell_setting triclinic
_symmetry_space_group_name_Hall '-P 1'
_symmetry_space_group_name_H-M 'P -1'
_atom_sites_solution_hydrogens geom
_atom_sites_solution_primary direct
_atom_sites_solution_secondary difmap
_audit_creation_method SHELXL-97
_cell_angle_alpha 98.334(2)
_cell_angle_beta 103.295(3)
_cell_angle_gamma 97.947(2)
_cell_formula_units_Z 2
_cell_length_a 11.8522(8)
_cell_length_b 13.1085(9)
_cell_length_c 13.9655(10)
_cell_measurement_temperature 150(2)
_cell_volume 2055.9(2)
_computing_structure_refinement 'SHELXL-97 (Sheldrick, 2008)'
_computing_structure_solution 'SHELXS-97 (Sheldrick, 2008)'
_diffrn_ambient_temperature 150(2)
_diffrn_measured_fraction_theta_full 0.974
_diffrn_measured_fraction_theta_max 0.974
_diffrn_measurement_device_type 'Bruker Kappa Apex'
_diffrn_measurement_method 'omega scan'
_diffrn_radiation_monochromator graphite
_diffrn_radiation_source 'fine-focus sealed tube'
_diffrn_radiation_type MoK\a
_diffrn_radiation_wavelength 0.71073
_diffrn_reflns_av_R_equivalents 0.0275
_diffrn_reflns_av_sigmaI/netI 0.0562
_diffrn_reflns_limit_h_max 14
_diffrn_reflns_limit_h_min -15
_diffrn_reflns_limit_k_max 17
_diffrn_reflns_limit_k_min -14
_diffrn_reflns_limit_l_max 16
_diffrn_reflns_limit_l_min -18
_diffrn_reflns_number 14609
_diffrn_reflns_theta_full 28.43
_diffrn_reflns_theta_max 28.43
_diffrn_reflns_theta_min 1.60
_exptl_absorpt_coefficient_mu 3.121
_exptl_absorpt_correction_T_max 0.7457
_exptl_absorpt_correction_T_min 0.5205
_exptl_absorpt_correction_type multi-scan
_exptl_absorpt_process_details sadabs
_exptl_crystal_colour plate
_exptl_crystal_density_diffrn 1.633
_exptl_crystal_description red
_exptl_crystal_F_000 1016
_exptl_crystal_size_max 0.30
_exptl_crystal_size_mid 0.20
_exptl_crystal_size_min 0.05
_refine_diff_density_max 1.172
_refine_diff_density_min -1.379
_refine_diff_density_rms 0.111
_refine_ls_extinction_method none
_refine_ls_goodness_of_fit_ref 1.070
_refine_ls_hydrogen_treatment constr
_refine_ls_matrix_type full
_refine_ls_number_parameters 449
_refine_ls_number_reflns 10086
_refine_ls_number_restraints 0
_refine_ls_restrained_S_all 1.070
_refine_ls_R_factor_all 0.0752
_refine_ls_R_factor_gt 0.0481
_refine_ls_shift/su_max 0.002
_refine_ls_shift/su_mean 0.000
_refine_ls_structure_factor_coef Fsqd
_refine_ls_weighting_details 'calc w=1/[\s^2^(Fo^2^)+(0.0765P)^2^+0.9474P] where P=(Fo^2^+2Fc^2^)/3'
_refine_ls_weighting_scheme calc
_refine_ls_wR_factor_gt 0.1321
_refine_ls_wR_factor_ref 0.1447
_reflns_number_gt 7122
_reflns_number_total 10086
_reflns_threshold_expression >2sigma(I)
_cod_data_source_file ja310694t_si_004.cif
_cod_data_source_block g01092012_0m
_cod_database_code 4119327

loop_
_symmetry_equiv_pos_as_xyz
'x, y, z'
'-x, -y, -z'

loop_
_atom_site_label
_atom_site_type_symbol
_atom_site_fract_x
_atom_site_fract_y
_atom_site_fract_z
_atom_site_U_iso_or_equiv
_atom_site_adp_type
_atom_site_occupancy
_atom_site_symmetry_multiplicity
_atom_site_calc_flag
_atom_site_refinement_flags
Br1 Br 0.79285(4) 0.89799(4) -0.28467(4) 0.04362(14) Uani 1 1 d .
Br2 Br 0.12056(4) -0.27776(3) -0.05170(4) 0.04142(14) Uani 1 1 d .
C1 C 0.5823(3) 0.3026(3) 0.1446(3) 0.0248(8) Uani 1 1 d .
C2 C 0.5586(3) 0.3167(3) 0.0460(3) 0.0223(7) Uani 1 1 d .
C3 C 0.4548(3) 0.1468(3) 0.0616(3) 0.0264(8) Uani 1 1 d .
C4 C 0.5222(3) 0.2035(3) 0.1514(3) 0.0272(8) Uani 1 1 d .
H4 H 0.5283 0.1788 0.2127 0.033 Uiso 1 1 calc R
C5 C 0.3794(3) 0.0445(3) 0.0384(3) 0.0263(8) Uani 1 1 d .
C6 C 0.3792(3) -0.0227(3) 0.1104(3) 0.0293(9) Uani 1 1 d .
C7 C 0.2992(3) -0.1202(3) 0.0850(3) 0.0303(9) Uani 1 1 d .
C8 C 0.2258(3) -0.1484(3) -0.0128(4) 0.0329(9) Uani 1 1 d .
C9 C 0.2353(4) -0.0813(3) -0.0766(4) 0.0340(9) Uani 1 1 d .
H9 H 0.1869 -0.1015 -0.1430 0.041 Uiso 1 1 calc R
C10 C 0.6169(3) 0.4141(3) 0.0267(3) 0.0221(7) Uani 1 1 d .
C11 C 0.6862(3) 0.4864(3) 0.1078(3) 0.0223(7) Uani 1 1 d .
C12 C 0.7372(3) 0.5760(3) 0.0780(3) 0.0229(7) Uani 1 1 d .
H12 H 0.7884 0.6336 0.1237 0.028 Uiso 1 1 calc R
C13 C 0.7060(3) 0.5720(3) -0.0233(3) 0.0219(7) Uani 1 1 d .
C14 C 0.7327(3) 0.6503(3) -0.0825(3) 0.0231(7) Uani 1 1 d .
C15 C 0.8133(3) 0.7471(3) -0.0377(3) 0.0219(7) Uani 1 1 d .
C16 C 0.8341(3) 0.8226(3) -0.0989(3) 0.0226(7) Uani 1 1 d .
C17 C 0.7741(3) 0.7997(3) -0.2004(3) 0.0284(8) Uani 1 1 d .
C18 C 0.7019(4) 0.7048(3) -0.2358(3) 0.0318(9) Uani 1 1 d .
H18 H 0.6632 0.6884 -0.3052 0.038 Uiso 1 1 calc R
C19 C 0.8390(4) 0.4132(4) 0.3038(4) 0.0401(11) Uani 1 1 d .
C23 C 0.7570(5) 0.2682(4) 0.3852(5) 0.0657(19) Uani 1 1 d .
C24 C 0.7583(6) 0.1836(6) 0.4388(6) 0.084(2) Uani 1 1 d .
H24A H 0.8044 0.1366 0.4086 0.101 Uiso 1 1 calc R
H24B H 0.8073 0.2145 0.5071 0.101 Uiso 1 1 calc R
C25 C 0.6628(6) 0.1170(6) 0.4525(7) 0.107(3) Uani 1 1 d .
H25A H 0.6107 0.0886 0.3848 0.129 Uiso 1 1 calc R
H25B H 0.6192 0.1628 0.4874 0.129 Uiso 1 1 calc R
C26 C 0.6710(7) 0.0285(5) 0.5036(5) 0.076(2) Uani 1 1 d .
H26A H 0.6397 -0.0368 0.4549 0.115 Uiso 1 1 calc R
H26B H 0.6252 0.0331 0.5538 0.115 Uiso 1 1 calc R
H26C H 0.7537 0.0294 0.5367 0.115 Uiso 1 1 calc R
C27 C 0.6005(4) 0.5057(3) 0.3172(3) 0.0318(9) Uani 1 1 d .
C31A C 0.6881(9) 0.6877(8) 0.3201(8) 0.0492(17) Uiso 0.533(4) 1 d P
C32 C 0.7919(8) 0.7857(5) 0.3696(7) 0.097(3) Uani 1 1 d .
C33 C 0.8052(9) 0.8500(7) 0.3020(7) 0.111(3) Uani 1 1 d .
H33A H 0.7292 0.8734 0.2791 0.133 Uiso 1 1 calc R
H33B H 0.8197 0.8072 0.2430 0.133 Uiso 1 1 calc R
C34 C 0.9027(7) 0.9481(5) 0.3363(7) 0.090(3) Uani 1 1 d .
H34A H 0.9063 0.9800 0.4052 0.136 Uiso 1 1 calc R
H34B H 0.8851 0.9987 0.2922 0.136 Uiso 1 1 calc R
H34C H 0.9787 0.9282 0.3334 0.136 Uiso 1 1 calc R
C35 C 0.1406(5) 0.6260(5) 0.2188(4) 0.0597(15) Uani 1 1 d .
H35 H 0.1977 0.6629 0.1869 0.072 Uiso 1 1 calc R
C20A C 0.8471(7) 0.3622(7) 0.3886(7) 0.0361(13) Uiso 0.533(4) 1 d P
C21A C 0.9784(10) 0.3568(9) 0.4418(9) 0.0529(19) Uiso 0.533(4) 1 d P
C22A C 1.0187(12) 0.2740(11) 0.3747(10) 0.072(3) Uiso 0.533(4) 1 d P
C28A C 0.6729(7) 0.6069(7) 0.3830(6) 0.0365(13) Uiso 0.533(4) 1 d P
C29A C 0.5464(10) 0.6860(9) 0.3713(9) 0.064(2) Uiso 0.533(4) 1 d P
C30A C 0.5638(15) 0.6775(14) 0.4757(13) 0.085(3) Uiso 0.533(4) 1 d P
C20B C 0.8440(8) 0.3057(8) 0.3375(8) 0.0361(13) Uiso 0.467(4) 1 d P
C21B C 0.9774(12) 0.3138(11) 0.4134(10) 0.0529(19) Uiso 0.467(4) 1 d P
C22B C 1.0671(13) 0.3370(12) 0.3538(11) 0.072(3) Uiso 0.467(4) 1 d P
C28B C 0.6303(8) 0.6304(8) 0.3183(7) 0.0365(13) Uiso 0.467(4) 1 d P
C29B C 0.6292(12) 0.6416(11) 0.4766(10) 0.064(2) Uiso 0.467(4) 1 d P
C30B C 0.5076(16) 0.6543(15) 0.4609(14) 0.085(3) Uiso 0.467(4) 1 d P
Cl1 Cl 0.0706(2) 0.71716(18) 0.27186(16) 0.1002(7) Uani 1 1 d .
Cl2 Cl 0.2183(3) 0.5704(3) 0.3114(2) 0.199(2) Uani 1 1 d .
Cl3 Cl 0.04230(14) 0.53083(13) 0.12779(13) 0.0735(5) Uani 1 1 d .
Ge1 Ge 0.68251(3) 0.43027(3) 0.23008(3) 0.02503(11) Uani 1 1 d .
N1 N 0.3093(3) 0.0132(2) -0.0526(3) 0.0314(8) Uani 1 1 d .
N2 N 0.4498(3) -0.0061(3) 0.2042(3) 0.0399(9) Uani 1 1 d .
N3 N 0.3082(3) -0.1772(3) 0.1586(3) 0.0405(9) Uani 1 1 d .
N4 N 0.6813(3) 0.6315(2) -0.1784(3) 0.0283(7) Uani 1 1 d .
N5 N 0.8752(3) 0.7784(2) 0.0582(2) 0.0266(7) Uani 1 1 d .
N6 N 0.9115(3) 0.9089(2) -0.0492(3) 0.0267(7) Uani 1 1 d .
S1 S 0.46250(8) 0.21484(7) -0.03634(8) 0.0251(2) Uani 1 1 d .
S2 S 0.41298(12) -0.10760(9) 0.25057(10) 0.0493(3) Uani 1 1 d .
S3 S 0.61199(8) 0.45474(7) -0.08571(7) 0.0239(2) Uani 1 1 d .
S4 S 0.95174(9) 0.89247(7) 0.06568(8) 0.0294(2) Uani 1 1 d .
C31B C 0.7611(10) 0.6718(9) 0.3618(9) 0.0492(17) Uiso 0.467(4) 1 d P

loop_
_atom_site_aniso_label
_atom_site_aniso_U_11
_atom_site_aniso_U_22
_atom_site_aniso_U_33
_atom_site_aniso_U_23
_atom_site_aniso_U_13
_atom_site_aniso_U_12
Br1 0.0585(3) 0.0366(2) 0.0391(3) 0.0224(2) 0.0139(2) 0.0011(2)
Br2 0.0333(2) 0.01899(19) 0.0694(3) 0.0031(2) 0.0170(2) -0.00527(15)
C1 0.0235(18) 0.0168(16) 0.036(2) 0.0079(16) 0.0104(16) 0.0026(14)
C2 0.0198(17) 0.0143(15) 0.033(2) 0.0048(15) 0.0079(15) 0.0001(13)
C3 0.0261(19) 0.0162(16) 0.041(2) 0.0080(16) 0.0154(17) 0.0023(14)
C4 0.030(2) 0.0162(16) 0.039(2) 0.0084(16) 0.0141(17) 0.0028(14)
C5 0.0255(19) 0.0177(16) 0.040(2) 0.0086(16) 0.0145(17) 0.0043(14)
C6 0.029(2) 0.0181(16) 0.041(2) 0.0051(17) 0.0119(18) -0.0020(14)
C7 0.0261(19) 0.0173(16) 0.052(3) 0.0101(18) 0.0173(19) 0.0034(14)
C8 0.027(2) 0.0157(16) 0.057(3) 0.0026(18) 0.017(2) -0.0012(14)
C9 0.033(2) 0.0202(17) 0.046(3) 0.0009(18) 0.0109(19) -0.0009(16)
C10 0.0200(17) 0.0145(15) 0.032(2) 0.0084(15) 0.0056(15) 0.0022(13)
C11 0.0216(17) 0.0172(15) 0.030(2) 0.0088(15) 0.0085(15) 0.0016(13)
C12 0.0217(17) 0.0164(15) 0.029(2) 0.0064(15) 0.0058(15) -0.0016(13)
C13 0.0192(17) 0.0155(15) 0.029(2) 0.0053(15) 0.0050(15) -0.0012(13)
C14 0.0221(17) 0.0187(16) 0.030(2) 0.0078(15) 0.0089(15) 0.0030(13)
C15 0.0202(17) 0.0197(16) 0.029(2) 0.0076(15) 0.0106(15) 0.0027(13)
C16 0.0231(18) 0.0161(15) 0.031(2) 0.0079(15) 0.0096(15) 0.0028(13)
C17 0.032(2) 0.0266(18) 0.031(2) 0.0146(17) 0.0113(17) 0.0046(16)
C18 0.034(2) 0.034(2) 0.027(2) 0.0103(18) 0.0086(17) 0.0006(17)
C19 0.028(2) 0.038(2) 0.054(3) 0.022(2) 0.002(2) 0.0060(18)
C23 0.043(3) 0.053(3) 0.102(5) 0.058(3) -0.002(3) -0.002(2)
C24 0.065(4) 0.101(5) 0.126(6) 0.096(5) 0.042(4) 0.038(4)
C25 0.067(4) 0.086(5) 0.157(8) 0.094(6) -0.019(4) -0.019(4)
C26 0.115(6) 0.061(4) 0.081(5) 0.044(4) 0.054(4) 0.025(4)
C27 0.034(2) 0.0285(19) 0.029(2) -0.0005(17) 0.0072(17) -0.0012(16)
C32 0.138(7) 0.036(3) 0.125(7) -0.007(4) 0.088(6) -0.018(4)
C33 0.155(8) 0.078(5) 0.110(7) -0.004(5) 0.084(7) -0.004(5)
C34 0.119(6) 0.040(3) 0.138(7) 0.021(4) 0.084(6) 0.008(4)
C35 0.056(3) 0.059(3) 0.055(4) -0.005(3) 0.019(3) -0.013(3)
Cl1 0.1232(17) 0.0981(14) 0.0806(13) 0.0013(11) 0.0137(12) 0.0609(13)
Cl2 0.231(4) 0.248(4) 0.0895(17) -0.052(2) -0.051(2) 0.193(3)
Cl3 0.0709(10) 0.0608(9) 0.0683(10) 0.0017(8) 0.0079(8) -0.0300(7)
Ge1 0.0277(2) 0.01753(18) 0.0291(2) 0.00861(16) 0.00580(17) -0.00080(15)
N1 0.0326(18) 0.0183(14) 0.044(2) 0.0060(15) 0.0131(16) 0.0001(13)
N2 0.048(2) 0.0229(17) 0.047(2) 0.0119(17) 0.0101(19) -0.0030(15)
N3 0.050(2) 0.0226(16) 0.054(3) 0.0132(17) 0.0228(19) 0.0015(16)
N4 0.0296(17) 0.0241(15) 0.0310(19) 0.0098(14) 0.0077(14) -0.0007(13)
N5 0.0267(16) 0.0198(14) 0.0313(18) 0.0074(14) 0.0064(14) -0.0042(12)
N6 0.0280(16) 0.0192(14) 0.0340(19) 0.0075(14) 0.0116(14) -0.0010(12)
S1 0.0252(4) 0.0149(4) 0.0352(5) 0.0048(4) 0.0102(4) -0.0006(3)
S2 0.0640(8) 0.0300(5) 0.0520(8) 0.0182(6) 0.0117(6) -0.0039(5)
S3 0.0244(4) 0.0172(4) 0.0286(5) 0.0052(4) 0.0065(4) -0.0019(3)
S4 0.0325(5) 0.0205(4) 0.0316(5) 0.0064(4) 0.0073(4) -0.0069(4)

loop_
_atom_type_symbol
_atom_type_description
_atom_type_scat_dispersion_real
_atom_type_scat_dispersion_imag
_atom_type_scat_source
C C 0.0033 0.0016 'International Tables Vol C Tables 4.2.6.8 and 6.1.1.4'
H H 0.0000 0.0000 'International Tables Vol C Tables 4.2.6.8 and 6.1.1.4'
N N 0.0061 0.0033 'International Tables Vol C Tables 4.2.6.8 and 6.1.1.4'
S S 0.1246 0.1234 'International Tables Vol C Tables 4.2.6.8 and 6.1.1.4'
Ge Ge 0.1547 1.8001 'International Tables Vol C Tables 4.2.6.8 and 6.1.1.4'
Br Br -0.2901 2.4595 'International Tables Vol C Tables 4.2.6.8 and 6.1.1.4'
Cl Cl 0.1484 0.1585 'International Tables Vol C Tables 4.2.6.8 and 6.1.1.4'

loop_
_geom_angle_atom_site_label_1
_geom_angle_atom_site_label_2
_geom_angle_atom_site_label_3
_geom_angle
C2 C1 C4 110.4(3)
C2 C1 Ge1 108.8(2)
C4 C1 Ge1 140.7(3)
C1 C2 C10 116.8(3)
C1 C2 S1 113.9(3)
C10 C2 S1 129.3(3)
C4 C3 C5 130.2(3)
C4 C3 S1 111.5(3)
C5 C3 S1 118.3(3)
C3 C4 C1 113.9(3)
C3 C4 H4 123.1
C1 C4 H4 123.1
N1 C5 C6 119.4(3)
N1 C5 C3 118.3(3)
C6 C5 C3 122.2(4)
N2 C6 C7 112.9(3)
N2 C6 C5 127.2(3)
C7 C6 C5 119.8(4)
N3 C7 C8 127.7(4)
N3 C7 C6 114.4(4)
C8 C7 C6 117.9(3)
C9 C8 C7 117.9(3)
C9 C8 Br2 122.3(4)
C7 C8 Br2 119.8(3)
C8 C9 N1 124.8(4)
C8 C9 H9 117.6
N1 C9 H9 117.6
C11 C10 C2 117.7(3)
C11 C10 S3 113.2(2)
C2 C10 S3 129.0(3)
C10 C11 C12 111.5(3)
C10 C11 Ge1 108.7(2)
C12 C11 Ge1 139.9(3)
C13 C12 C11 113.5(3)
C13 C12 H12 123.2
C11 C12 H12 123.2
C12 C13 C14 130.5(3)
C12 C13 S3 111.6(2)
C14 C13 S3 117.8(3)
N4 C14 C15 120.0(3)
N4 C14 C13 118.6(3)
C15 C14 C13 121.4(3)
N5 C15 C16 112.8(3)
N5 C15 C14 128.0(3)
C16 C15 C14 119.1(3)
N6 C16 C17 127.8(3)
N6 C16 C15 113.7(3)
C17 C16 C15 118.5(3)
C18 C17 C16 117.7(3)
C18 C17 Br1 121.5(3)
C16 C17 Br1 120.8(3)
C17 C18 N4 124.5(4)
C17 C18 H18 117.7
N4 C18 H18 117.7
C20A C19 C20B 36.5(5)
C20A C19 Ge1 118.2(4)
C20B C19 Ge1 114.9(4)
C20B C23 C24 126.6(6)
C20B C23 C20A 37.4(5)
C24 C23 C20A 133.1(6)
C25 C24 C23 128.6(5)
C25 C24 H24A 105.1
C23 C24 H24A 105.1
C25 C24 H24B 105.1
C23 C24 H24B 105.1
H24A C24 H24B 105.9
C24 C25 C26 125.4(6)
C24 C25 H25A 106.0
C26 C25 H25A 106.0
C24 C25 H25B 106.0
C26 C25 H25B 106.0
H25A C25 H25B 106.3
C25 C26 H26A 109.5
C25 C26 H26B 109.5
H26A C26 H26B 109.5
C25 C26 H26C 109.5
H26A C26 H26C 109.5
H26B C26 H26C 109.5
C28A C27 C28B 38.5(4)
C28A C27 Ge1 114.8(4)
C28B C27 Ge1 109.7(4)
C31B C31A C28A 63.3(9)
C31B C31A C32 64.2(9)
C28A C31A C32 115.9(8)
C31B C31A C29A 119.8(11)
C28A C31A C29A 66.0(6)
C32 C31A C29A 115.7(7)
C33 C32 C31B 134.1(8)
C33 C32 C31A 111.0(8)
C31B C32 C31A 37.4(5)
C32 C33 C34 118.3(9)
C32 C33 H33A 107.7
C34 C33 H33A 107.7
C32 C33 H33B 107.7
C34 C33 H33B 107.7
H33A C33 H33B 107.1
C33 C34 H34A 109.5
C33 C34 H34B 109.5
H34A C34 H34B 109.5
C33 C34 H34C 109.5
H34A C34 H34C 109.5
H34B C34 H34C 109.5
Cl2 C35 Cl1 109.1(3)
Cl2 C35 Cl3 110.7(4)
Cl1 C35 Cl3 111.8(3)
Cl2 C35 H35 108.4
Cl1 C35 H35 108.4
Cl3 C35 H35 108.4
C19 C20A C23 120.1(7)
C19 C20A C21A 112.5(7)
C23 C20A C21A 115.6(7)
C22A C21A C20A 107.5(10)
C31B C28A C31A 40.4(6)
C31B C28A C27 126.7(8)
C31A C28A C27 109.6(7)
C31B C28A C29A 103.4(8)
C31A C28A C29A 69.1(6)
C27 C28A C29A 96.5(6)
C30A C29A C28A 81.2(9)
C30A C29A C31A 115.3(10)
C28A C29A C31A 44.9(5)
C23 C20B C19 117.6(7)
C23 C20B C21B 109.2(8)
C19 C20B C21B 107.4(7)
C22B C21B C20B 107.4(10)
C31B C28B C27 110.6(7)
C31B C28B C29B 83.1(7)
C27 C28B C29B 82.9(5)
C30B C29B C28B 94.9(10)
C11 Ge1 C1 87.84(15)
C11 Ge1 C19 112.55(17)
C1 Ge1 C19 115.57(18)
C11 Ge1 C27 114.15(16)
C1 Ge1 C27 112.60(16)
C19 Ge1 C27 112.1(2)
C5 N1 C9 120.1(3)
C6 N2 S2 106.0(3)
C7 N3 S2 104.9(3)
C14 N4 C18 120.1(3)
C15 N5 S4 106.7(2)
C16 N6 S4 106.1(2)
C2 S1 C3 90.31(18)
N2 S2 N3 101.8(2)
C10 S3 C13 90.21(17)
N5 S4 N6 100.65(17)
C31A C31B C28A 76.3(10)
C31A C31B C32 78.4(10)
C28A C31B C32 134.6(10)
C31A C31B C28B 36.8(8)
C28A C31B C28B 41.8(6)
C32 C31B C28B 112.8(9)

loop_
_geom_bond_atom_site_label_1
_geom_bond_atom_site_label_2
_geom_bond_distance
Br1 C17 1.891(3)
Br2 C8 1.888(4)
C1 C2 1.386(5)
C1 C4 1.420(5)
C1 Ge1 1.964(4)
C2 C10 1.457(4)
C2 S1 1.713(4)
C3 C4 1.367(6)
C3 C5 1.453(5)
C3 S1 1.750(4)
C4 H4 0.9500
C5 N1 1.320(6)
C5 C6 1.430(5)
C6 N2 1.351(6)
C6 C7 1.428(5)
C7 N3 1.349(5)
C7 C8 1.407(6)
C8 C9 1.351(6)
C9 N1 1.364(5)
C9 H9 0.9500
C10 C11 1.379(5)
C10 S3 1.721(4)
C11 C12 1.407(4)
C11 Ge1 1.962(3)
C12 C13 1.368(5)
C12 H12 0.9500
C13 C14 1.454(4)
C13 S3 1.748(4)
C14 N4 1.308(5)
C14 C15 1.440(5)
C15 N5 1.343(5)
C15 C16 1.430(4)
C16 N6 1.340(5)
C16 C17 1.399(6)
C17 C18 1.363(6)
C18 N4 1.370(5)
C18 H18 0.9500
C19 C20A 1.432(9)
C19 C20B 1.553(10)
C19 Ge1 1.964(4)
C23 C20B 1.420(11)
C23 C24 1.425(6)
C23 C20A 1.502(9)
C24 C25 1.398(8)
C24 H24A 0.9900
C24 H24B 0.9900
C25 C26 1.451(7)
C25 H25A 0.9900
C25 H25B 0.9900
C26 H26A 0.9800
C26 H26B 0.9800
C26 H26C 0.9800
C27 C28A 1.519(9)
C27 C28B 1.621(10)
C27 Ge1 1.967(4)
C31A C31B 0.991(13)
C31A C28A 1.488(12)
C31A C32 1.599(12)
C31A C29A 1.970(15)
C32 C33 1.374(11)
C32 C31B 1.469(12)
C33 C34 1.542(10)
C33 H33A 0.9900
C33 H33B 0.9900
C34 H34A 0.9800
C34 H34B 0.9800
C34 H34C 0.9800
C35 Cl2 1.721(7)
C35 Cl1 1.723(6)
C35 Cl3 1.728(6)
C35 H35 1.0000
C20A C21A 1.578(14)
C21A C22A 1.529(18)
C28A C31B 1.368(14)
C28A C29A 1.927(14)
C29A C30A 1.45(2)
C20B C21B 1.669(16)
C21B C22B 1.518(19)
C28B C31B 1.518(15)
C28B C29B 2.198(17)
C29B C30B 1.44(2)
N2 S2 1.612(3)
N3 S2 1.624(4)
N5 S4 1.615(3)
N6 S4 1.620(3)

loop_
_geom_torsion_atom_site_label_1
_geom_torsion_atom_site_label_2
_geom_torsion_atom_site_label_3
_geom_torsion_atom_site_label_4
_geom_torsion
C4 C1 C2 C10 -178.4(3)
Ge1 C1 C2 C10 4.3(4)
C4 C1 C2 S1 1.9(4)
Ge1 C1 C2 S1 -175.32(17)
C5 C3 C4 C1 -178.5(4)
S1 C3 C4 C1 -0.2(4)
C2 C1 C4 C3 -1.1(5)
Ge1 C1 C4 C3 174.8(3)
C4 C3 C5 N1 169.9(4)
S1 C3 C5 N1 -8.3(5)
C4 C3 C5 C6 -10.2(6)
S1 C3 C5 C6 171.6(3)
N1 C5 C6 N2 175.7(4)
C3 C5 C6 N2 -4.2(6)
N1 C5 C6 C7 -3.2(6)
C3 C5 C6 C7 176.9(4)
N2 C6 C7 N3 0.2(5)
C5 C6 C7 N3 179.3(4)
N2 C6 C7 C8 -176.6(4)
C5 C6 C7 C8 2.4(6)
N3 C7 C8 C9 -176.6(4)
C6 C7 C8 C9 -0.2(6)
N3 C7 C8 Br2 2.3(6)
C6 C7 C8 Br2 178.7(3)
C7 C8 C9 N1 -1.5(6)
Br2 C8 C9 N1 179.7(3)
C1 C2 C10 C11 -3.0(5)
S1 C2 C10 C11 176.6(3)
C1 C2 C10 S3 177.4(3)
S1 C2 C10 S3 -3.0(5)
C2 C10 C11 C12 179.6(3)
S3 C10 C11 C12 -0.6(4)
C2 C10 C11 Ge1 -0.1(4)
S3 C10 C11 Ge1 179.60(17)
C10 C11 C12 C13 0.8(5)
Ge1 C11 C12 C13 -179.6(3)
C11 C12 C13 C14 175.3(4)
C11 C12 C13 S3 -0.6(4)
C12 C13 C14 N4 -172.5(4)
S3 C13 C14 N4 3.1(5)
C12 C13 C14 C15 7.1(6)
S3 C13 C14 C15 -177.3(3)
N4 C14 C15 N5 -178.6(4)
C13 C14 C15 N5 1.8(6)
N4 C14 C15 C16 1.2(5)
C13 C14 C15 C16 -178.4(3)
N5 C15 C16 N6 0.6(5)
C14 C15 C16 N6 -179.3(3)
N5 C15 C16 C17 -179.5(3)
C14 C15 C16 C17 0.6(5)
N6 C16 C17 C18 177.7(4)
C15 C16 C17 C18 -2.1(6)
N6 C16 C17 Br1 -2.4(6)
C15 C16 C17 Br1 177.7(3)
C16 C17 C18 N4 2.0(6)
Br1 C17 C18 N4 -177.8(3)
C20B C23 C24 C25 -152.0(10)
C20A C23 C24 C25 159.2(10)
C23 C24 C25 C26 176.3(9)
C31B C31A C32 C33 136.5(11)
C28A C31A C32 C33 174.3(8)
C29A C31A C32 C33 -111.2(8)
C28A C31A C32 C31B 37.8(9)
C29A C31A C32 C31B 112.3(12)
C31B C32 C33 C34 -143.6(11)
C31A C32 C33 C34 -179.2(7)
C20B C19 C20A C23 -54.2(9)
Ge1 C19 C20A C23 40.2(9)
C20B C19 C20A C21A 87.1(10)
Ge1 C19 C20A C21A -178.5(6)
C20B C23 C20A C19 60.1(9)
C24 C23 C20A C19 157.0(8)
C20B C23 C20A C21A -80.0(10)
C24 C23 C20A C21A 16.9(13)
C19 C20A C21A C22A -73.6(10)
C23 C20A C21A C22A 69.5(11)
C32 C31A C28A C31B -38.1(10)
C29A C31A C28A C31B -146.3(11)
C31B C31A C28A C27 -124.1(11)
C32 C31A C28A C27 -162.3(7)
C29A C31A C28A C27 89.6(7)
C31B C31A C28A C29A 146.3(11)
C32 C31A C28A C29A 108.1(8)
C28B C27 C28A C31B -61.5(10)
Ge1 C27 C28A C31B 29.4(11)
C28B C27 C28A C31A -19.5(7)
Ge1 C27 C28A C31A 71.3(7)
C28B C27 C28A C29A 50.6(7)
Ge1 C27 C28A C29A 141.4(4)
C31B C28A C29A C30A -118.5(11)
C31A C28A C29A C30A -140.2(10)
C27 C28A C29A C30A 111.3(9)
C31B C28A C29A C31A 21.7(7)
C27 C28A C29A C31A -108.5(7)
C31B C31A C29A C30A 9.5(18)
C28A C31A C29A C30A 44.4(12)
C32 C31A C29A C30A -64.1(13)
C31B C31A C29A C28A -34.9(11)
C32 C31A C29A C28A -108.5(9)
C24 C23 C20B C19 -166.8(7)
C20A C23 C20B C19 -51.3(8)
C24 C23 C20B C21B -44.2(12)
C20A C23 C20B C21B 71.3(10)
C20A C19 C20B C23 56.8(9)
Ge1 C19 C20B C23 -47.6(9)
C20A C19 C20B C21B -66.7(10)
Ge1 C19 C20B C21B -171.2(6)
C23 C20B C21B C22B 171.0(10)
C19 C20B C21B C22B -60.5(12)
C28A C27 C28B C31B 42.7(8)
Ge1 C27 C28B C31B -62.7(8)
C28A C27 C28B C29B -37.2(7)
Ge1 C27 C28B C29B -142.6(5)
C31B C28B C29B C30B 153.8(12)
C27 C28B C29B C30B -94.3(10)
C10 C11 Ge1 C1 2.0(3)
C12 C11 Ge1 C1 -177.6(4)
C10 C11 Ge1 C19 118.9(3)
C12 C11 Ge1 C19 -60.7(5)
C10 C11 Ge1 C27 -111.8(3)
C12 C11 Ge1 C27 68.5(5)
C2 C1 Ge1 C11 -3.5(3)
C4 C1 Ge1 C11 -179.5(4)
C2 C1 Ge1 C19 -117.6(3)
C4 C1 Ge1 C19 66.5(5)
C2 C1 Ge1 C27 111.8(3)
C4 C1 Ge1 C27 -64.1(5)
C20A C19 Ge1 C11 -173.3(5)
C20B C19 Ge1 C11 -132.5(5)
C20A C19 Ge1 C1 -74.5(6)
C20B C19 Ge1 C1 -33.7(6)
C20A C19 Ge1 C27 56.4(5)
C20B C19 Ge1 C27 97.2(5)
C28A C27 Ge1 C11 -80.2(4)
C28B C27 Ge1 C11 -38.8(5)
C28A C27 Ge1 C1 -178.3(4)
C28B C27 Ge1 C1 -137.0(4)
C28A C27 Ge1 C19 49.3(4)
C28B C27 Ge1 C19 90.7(4)
C6 C5 N1 C9 1.6(6)
C3 C5 N1 C9 -178.5(3)
C8 C9 N1 C5 0.8(6)
C7 C6 N2 S2 0.1(4)
C5 C6 N2 S2 -178.9(3)
C8 C7 N3 S2 176.1(4)
C6 C7 N3 S2 -0.4(4)
C15 C14 N4 C18 -1.5(5)
C13 C14 N4 C18 178.1(3)
C17 C18 N4 C14 -0.2(6)
C16 C15 N5 S4 -0.5(4)
C14 C15 N5 S4 179.4(3)
C17 C16 N6 S4 179.8(3)
C15 C16 N6 S4 -0.4(4)
C1 C2 S1 C3 -1.8(3)
C10 C2 S1 C3 178.6(3)
C4 C3 S1 C2 1.1(3)
C5 C3 S1 C2 179.6(3)
C6 N2 S2 N3 -0.3(3)
C7 N3 S2 N2 0.4(3)
C11 C10 S3 C13 0.3(3)
C2 C10 S3 C13 180.0(3)
C12 C13 S3 C10 0.2(3)
C14 C13 S3 C10 -176.2(3)
C15 N5 S4 N6 0.2(3)
C16 N6 S4 N5 0.1(3)
C32 C31A C31B C28A 141.9(8)
C29A C31A C31B C28A 35.8(11)
C28A C31A C31B C32 -141.9(8)
C29A C31A C31B C32 -106.1(10)
C28A C31A C31B C28B 17.3(12)
C32 C31A C31B C28B 159.2(12)
C29A C31A C31B C28B 53.0(11)
C27 C28A C31B C31A 76.6(12)
C29A C28A C31B C31A -32.2(11)
C31A C28A C31B C32 58.0(13)
C27 C28A C31B C32 134.6(12)
C29A C28A C31B C32 25.8(16)
C31A C28A C31B C28B -15.5(11)
C27 C28A C31B C28B 61.1(10)
C29A C28A C31B C28B -47.7(8)
C33 C32 C31B C31A -63.5(15)
C33 C32 C31B C28A -120.7(14)
C31A C32 C31B C28A -57.3(13)
C33 C32 C31B C28B -76.8(14)
C31A C32 C31B C28B -13.4(8)
C27 C28B C31B C31A 160.9(15)
C29B C28B C31B C31A -119.3(14)
C27 C28B C31B C28A -44.7(8)
C29B C28B C31B C28A 35.0(8)
C27 C28B C31B C32 -176.8(7)
C29B C28B C31B C32 -97.1(9)
